data_2001844
loop_
_publ_author_name
'Brooker, S.'
'McKee, V.'

_publ_section_title
;
 Seven-coordinate manganese(II) complexes of
 2,6-bis[1-(2-hydroxyethylimino)ethyl]pyridine
;
_journal_issue 3
_journal_name_full 'Acta Crystallographica Section C'
_journal_page_first 441
_journal_page_last 445
_journal_paper_doi 10.1107/S0108270192007157
_journal_volume 49
_journal_year 1993
_chemical_formula_moiety 'C13 H23 Mn1 N3 O4,2(Cl1 O4)'
_chemical_formula_sum 'C13 H23 Cl2 Mn N3 O12'
_chemical_formula_weight 539.2
_symmetry_cell_setting monoclinic
_symmetry_space_group_name_H-M 'C 1 2/c 1'
_cell_angle_alpha 90
_cell_angle_beta 94.41(2)
_cell_angle_gamma 90
_cell_formula_units_Z 4
_cell_length_a 16.142(3)
_cell_length_b 12.222(3)
_cell_length_c 11.047(3)
_cell_volume 2173.0(9)
_diffrn_radiation_type Mo
_diffrn_radiation_wavelength 0.71069
_exptl_absorpt_coefficient_mu 0.893
_exptl_crystal_density_diffrn 1.648
_exptl_crystal_F_000 1108
_cod_data_source_file mu0301.cif
_cod_data_source_block mu0301_structure_1_of_3
_cod_original_cell_volume 2173.0(10)
_cod_original_sg_symbol_H-M 'C 2/c'
_cod_original_formula_sum 'C13 H23 Cl2 Mn1 N3 O12'
_cod_database_code 2001844

loop_
_atom_site_label
_atom_site_fract_x
_atom_site_fract_y
_atom_site_fract_z
_atom_site_U_iso_or_equiv
Mn .5000 .75750(10) .7500 .0390(10)
N(1) .5000 .5718(4) .7500 .0440(10)
C(3) .5000 .3495(6) .7500 .082(3)
C(4) .4504(4) .4034(4) .8249(5) .072(2)
C(5) .4531(3) .5180(4) .8242(4) .0520(10)
C(6) .4054(3) .5896(4) .9052(4) .0530(10)
C(7) .3463(3) .5375(5) .9847(5) .075(2)
N(2) .4195(2) .6915(3) .8952(3) .0490(10)
C(8) .3778(3) .7742(5) .9644(5) .066(2)
C(9) .4333(4) .8732(5) .9772(5) .071(2)
O(1) .4644(2) .9006(3) .8649(3) .0620(10)
O(2) .6162(2) .7628(3) .8700(4) .0760(10)
Cl .18830(10) .61790(10) .69110(10) .0570(10)
O(11) .2297(8) .5164(8) .7186(8) .147(5)
O(15) .2661(15) .5973(19) .674(2) .125(7)
O(12) .1865(7) .6137(9) .5645(7) .145(5)
O(16) .1262(17) .6496(19) .605(2) .134(7)
O(13) .1098(6) .6022(8) .7292(11) .137(4)
O(17) .1644(16) .5370(19) .771(2) .118(6)
O(14) .2186(6) .7095(8) .7513(9) .176(4)
H(3) .5000 .2710 .7500 .080
H(4) .4150 .3644 .8759 .080
H(7A) .3478 .4595 .9747 .080
H(7B) .2911 .5636 .9628 .080
H(7C) .3618 .5557 1.0679 .080
H(8A) .3257 .7937 .9221 .080
H(8B) .3681 .7461 1.0432 .080
H(9A) .4791 .8577 1.0354 .080
H(9B) .4021 .9338 1.0050 .080
H(1) .4850 .9666 .8309 .080
H(2A) .6285 .7090 .9320 .080
H(2B) .6672 .7899 .8418 .080

loop_
_geom_angle_atom_site_label_1
_geom_angle_atom_site_label_2
_geom_angle_atom_site_label_3
_geom_angle
N(1) Mn N(2) 69.40(10)
N(2) Mn O(1) 72.30(10)
N(2) Mn O(2) 95.30(10)
N(1) Mn N(2) 69.40(10)
O(1) Mn N(2) 148.10(10)
N(1) Mn O(1) 140.70(10)
O(1) Mn O(1) 78.7(2)
N(1) Mn O(2) 91.70(10)
O(1) Mn O(2) 94.20(10)
Mn N(1) C(5) 119.6(3)
C(5) N(1) C(5) 120.8(5)
C(3) C(4) C(5) 117.3(5)
N(1) C(5) C(6) 114.8(4)
C(5) C(6) C(7) 118.8(4)
C(7) C(6) N(2) 126.7(5)
Mn N(2) C(8) 115.6(3)
N(2) C(8) C(9) 108.0(4)
Mn O(1) C(9) 115.6(3)
O(11) Cl O(16) 133.7(11)
O(11) Cl O(13) 103.8(6)
O(15) Cl O(17) 105.7(15)
O(11) Cl O(14) 117.4(6)
O(12) Cl O(14) 119.6(6)
O(13) Cl O(14) 105.5(6)
N(1) Mn O(1) 140.70(10)
N(1) Mn O(2) 91.70(10)
O(1) Mn O(2) 83.20(10)
N(2) Mn N(2) 138.7(2)
O(2) Mn N(2) 85.90(10)
N(2) Mn O(1) 148.10(10)
O(2) Mn O(1) 94.20(10)
N(2) Mn O(2) 85.90(10)
O(2) Mn O(2) 176.6(2)
Mn N(1) C(5) 119.6(3)
C(4) C(3) C(4) 122.3(7)
N(1) C(5) C(4) 121.1(5)
C(4) C(5) C(6) 124.1(5)
C(5) C(6) N(2) 114.5(4)
Mn N(2) C(6) 121.4(3)
C(6) N(2) C(8) 122.5(4)
C(8) C(9) O(1) 110.9(4)
O(11) Cl O(12) 98.8(6)
O(15) Cl O(16) 127.2(15)
O(12) Cl O(13) 110.6(7)
O(16) Cl O(17) 114.3(15)
O(15) Cl O(14) 85.3(11)
O(16) Cl O(14) 108.5(11)
O(17) Cl O(14) 112.1(10)

loop_
_geom_bond_atom_site_label_1
_geom_bond_atom_site_label_2
_geom_bond_distance
Mn N(1) 2.269(5)
Mn O(1) 2.262(4)
C(5) C(6) 1.506(7)
C(6) N(2) 1.272(6)
C(8) C(9) 1.506(8)
Cl O(11) 1.431(11)
Cl O(12) 1.398(8)
Cl O(13) 1.379(10)
Cl O(14) 1.373(9)
Mn N(2) 2.287(4)
Mn O(2) 2.213(4)
N(1) C(5) 1.331(5)
C(3) C(4) 1.364(7)
C(4) C(5) 1.401(7)
C(6) C(7) 1.488(8)
N(2) C(8) 1.462(7)
C(9) O(1) 1.413(7)
Cl O(15) 1.31(2)
Cl O(16) 1.38(3)
Cl O(17) 1.40(2)
